data_1531685
loop_
_publ_author_name
'Lauxmann, P.'
'Schleid, T.'
'Strobel, S.'

_publ_section_title
;
 Einkristalle von Cu Pr S2 im A- und Pr2 S3 im C-Typ bei Versuchen zur
 Synthese ternaerer Kupfer(I) - Praseodym(III) - Sulfide
;
_journal_name_full 'Zeitschrift fuer Anorganische und Allgemeine Chemie'
_journal_page_first 2403
_journal_page_last 2408
_journal_volume 628
_journal_year 2002
_chemical_formula_sum 'Cu Pr S2'
_space_group_IT_number 14
_symmetry_space_group_name_Hall '-P 2ybc'
_symmetry_space_group_name_H-M 'P 1 21/c 1'
_cell_angle_alpha 90
_cell_angle_beta 98.686
_cell_angle_gamma 90
_cell_formula_units_Z 4
_cell_length_a 6.5572
_cell_length_b 7.2249
_cell_length_c 6.8681
_cell_volume 321.645
_citation_journal_id_ASTM ZAACAB
_cod_data_source_file Lauxmann_ZAACAB_2002_1021.cif
_cod_data_source_block Cu1Pr1S2
_cod_original_cell_volume 321.6452
_cod_original_formula_sum 'Cu1 Pr1 S2'
_cod_database_code 1531685

loop_
_symmetry_equiv_pos_as_xyz
x,y,z
-x,y+1/2,-z+1/2
-x,-y,-z
x,-y-1/2,z-1/2

loop_
_atom_site_label
_atom_site_type_symbol
_atom_site_fract_x
_atom_site_fract_y
_atom_site_fract_z
_atom_site_occupancy
_atom_site_U_iso_or_equiv
Pr1 Pr+3 0.80755 0.05263 0.19761 1 0.0
Cu1 Cu+1 0.4135 0.1558 0.4372 1 0.0
S1 S-2 0.4116 0.6161 0.7196 1 0.0
S2 S-2 0.0832 0.2279 0.5008 1 0.0
